data_7242535
loop_
_publ_author_name
'Christou, George'
'Wernsdorfer, Wolfgang'
'Ghosh, Tuhin'
'Abboud, Khalil A.'
'Marbey, Jonathan'
'Hill, Stephen'

_publ_section_title
;
 Exchange-biased Quantum Tunnelling of Magnetization in a [Mn3]2 Dimer of
 Single-Molecule Magnets with Rare Ferromagnetic Inter-Mn3 Coupling
;
_journal_name_full 'Physical Chemistry Chemical Physics'
_journal_paper_doi 10.1039/D0CP06611G
_journal_year 2021
_chemical_formula_sum 'C93 H93 Cl26 Mn6 N15 O28'
_chemical_formula_weight 3120.16
_chemical_name_systematic '[Mn3]2ppmd'
_chemical_properties_physical Moisture-sensitive
_space_group_crystal_system trigonal
_space_group_IT_number 163
_space_group_name_Hall '-P 3 2c'
_space_group_name_H-M_alt 'P -3 1 c'
_atom_sites_solution_hydrogens geom
_atom_sites_solution_primary direct
_atom_sites_solution_secondary difmap
_audit_creation_method SHELXL-2014/7
_audit_update_record
;
2020-08-11 deposited with the CCDC.	2021-03-24 downloaded from the CCDC.
;
_cell_angle_alpha 90
_cell_angle_beta 90
_cell_angle_gamma 120
_cell_formula_units_Z 2
_cell_length_a 16.7906(7)
_cell_length_b 16.7906(7)
_cell_length_c 24.3807(10)
_cell_measurement_reflns_used 9938
_cell_measurement_temperature 100(2)
_cell_measurement_theta_max 28.0
_cell_measurement_theta_min 2.0
_cell_volume 5952.6(4)
_computing_cell_refinement 'Bruker APEX2 (Bruker, 2014)'
_computing_data_collection 'Bruker APEX2 (Bruker, 2014)'
_computing_data_reduction 'Bruker Apex2 SAINT (Bruker, 2014)'
_computing_molecular_graphics 'XP in SHELXTL-plus, Bruker 2014'
_computing_publication_material 'SHELXL2014/7, Sheldrick, G. M. 2014'
_computing_structure_refinement 'SHELXL2014/7, Sheldrick G. M. 2014'
_computing_structure_solution 'SHELXL2014/7, Sheldrick G. M. 2014'
_diffrn_ambient_temperature 100(2)
_diffrn_measured_fraction_theta_full 1.000
_diffrn_measured_fraction_theta_max 1.000
_diffrn_measurement_device_type 'Bruker APEX-II DUO'
_diffrn_measurement_method 'phi and omega scans'
_diffrn_radiation_type MoK\a
_diffrn_radiation_wavelength 0.71073
_diffrn_reflns_av_R_equivalents 0.0945
_diffrn_reflns_av_unetI/netI 0.0407
_diffrn_reflns_Laue_measured_fraction_full 1.000
_diffrn_reflns_Laue_measured_fraction_max 1.000
_diffrn_reflns_limit_h_max 21
_diffrn_reflns_limit_h_min -21
_diffrn_reflns_limit_k_max 21
_diffrn_reflns_limit_k_min -21
_diffrn_reflns_limit_l_max 31
_diffrn_reflns_limit_l_min -31
_diffrn_reflns_number 106943
_diffrn_reflns_point_group_measured_fraction_full 1.000
_diffrn_reflns_point_group_measured_fraction_max 1.000
_diffrn_reflns_theta_full 25.242
_diffrn_reflns_theta_max 27.488
_diffrn_reflns_theta_min 1.400
_diffrn_source 'fine-focus sealed tube'
_exptl_absorpt_coefficient_mu 1.279
_exptl_absorpt_correction_T_max 0.9670
_exptl_absorpt_correction_T_min 0.9230
_exptl_absorpt_correction_type analytical
_exptl_absorpt_process_details 'based on measured indexed crystal faces, Bruker SHELXTL2014 (Sheldrick, 2014)'
_exptl_crystal_colour black
_exptl_crystal_density_diffrn 1.741
_exptl_crystal_description needle
_exptl_crystal_F_000 3144
_exptl_crystal_preparation 'Magnetic properties'
_exptl_crystal_recrystallization_method 'Re-crystallisation from solvent: dicholormethane/ethanol'
_exptl_crystal_size_max 0.144
_exptl_crystal_size_mid 0.061
_exptl_crystal_size_min 0.047
_refine_diff_density_max 1.262
_refine_diff_density_min -0.718
_refine_diff_density_rms 0.080
_refine_ls_extinction_method none
_refine_ls_goodness_of_fit_ref 1.040
_refine_ls_hydrogen_treatment constr
_refine_ls_matrix_type full
_refine_ls_number_parameters 252
_refine_ls_number_reflns 4576
_refine_ls_number_restraints 10
_refine_ls_restrained_S_all 1.047
_refine_ls_R_factor_all 0.0665
_refine_ls_R_factor_gt 0.0421
_refine_ls_shift/su_max 0.004
_refine_ls_shift/su_mean 0.000
_refine_ls_structure_factor_coef Fsqd
_refine_ls_weighting_details 'w=1/[\s^2^(Fo^2^)+(0.0556P)^2^+4.0770P] where P=(Fo^2^+2Fc^2^)/3'
_refine_ls_weighting_scheme calc
_refine_ls_wR_factor_gt 0.1037
_refine_ls_wR_factor_ref 0.1112
_reflns_Friedel_coverage 0.000
_reflns_number_gt 3321
_reflns_number_total 4576
_reflns_threshold_expression 'I > 2\s(I)'
_cod_data_source_file d0cp06611g2.cif
_cod_data_source_block ghosh16
_cod_original_cell_volume 5952.6(6)
_cod_database_code 7242535
_shelx_shelxl_version_number 2014/7
_shelx_space_group_comment
; 
The symmetry employed for this shelxl refinement is uniquely defined 
by the following loop, which should always be used as a source of 
symmetry information in preference to the above space-group names. 
They are only intended as comments. 
;
_shelx_estimated_absorpt_t_min 0.837
_shelx_estimated_absorpt_t_max 0.942
_publcif_funding_html
;
;

loop_
_space_group_symop_operation_xyz
'x, y, z'
'-y, x-y, z'
'-x+y, -x, z'
'-y, -x, -z+1/2'
'-x+y, y, -z+1/2'
'x, x-y, -z+1/2'
'-x, -y, -z'
'y, -x+y, -z'
'x-y, x, -z'
'y, x, z-1/2'
'x-y, -y, z-1/2'
'-x, -x+y, z-1/2'

loop_
_atom_site_label
_atom_site_type_symbol
_atom_site_fract_x
_atom_site_fract_y
_atom_site_fract_z
_atom_site_U_iso_or_equiv
_atom_site_adp_type
_atom_site_occupancy
_atom_site_site_symmetry_order
_atom_site_calc_flag
_atom_site_refinement_flags_posn
_atom_site_refinement_flags_adp
_atom_site_refinement_flags_occupancy
_atom_site_disorder_assembly
_atom_site_disorder_group
Mn1 Mn 0.70771(3) 1.24978(3) 0.57257(2) 0.01457(11) Uani 1 1 d . . . . .
O1 O 0.6667 1.3333 0.56092(12) 0.0154(6) Uani 1 3 d S T P . .
O2 O 0.54668(12) 1.20260(12) 0.63949(7) 0.0158(4) Uani 1 1 d . . . . .
O3 O 0.80174(13) 1.29784(13) 0.51766(8) 0.0221(4) Uani 1 1 d . . . . .
O4 O 0.84458(14) 1.44761(14) 0.51287(8) 0.0232(4) Uani 1 1 d . . . . .
N1 N 0.73960(15) 1.15308(15) 0.59443(9) 0.0176(5) Uani 1 1 d . . . . .
N2 N 0.61055(15) 1.18100(15) 0.62957(9) 0.0141(4) Uani 1 1 d . . . . .
N3 N 0.89314(14) 1.10686(14) 0.7500 0.0373(10) Uani 1 2 d S T P . .
C1 C 0.8075(2) 1.1427(2) 0.57290(12) 0.0253(6) Uani 1 1 d . . . . .
H1A H 0.8440 1.1825 0.5442 0.030 Uiso 1 1 calc R U . . .
C2 C 0.8257(2) 1.0757(2) 0.59143(14) 0.0299(7) Uani 1 1 d . . . . .
H2A H 0.8739 1.0693 0.5757 0.036 Uiso 1 1 calc R U . . .
C3 C 0.7723(2) 1.0181(2) 0.63326(13) 0.0269(7) Uani 1 1 d . . . . .
H3A H 0.7835 0.9714 0.6465 0.032 Uiso 1 1 calc R U . . .
C4 C 0.70253(19) 1.02873(19) 0.65578(12) 0.0203(6) Uani 1 1 d . . . . .
H4A H 0.6659 0.9899 0.6848 0.024 Uiso 1 1 calc R U . . .
C5 C 0.68677(18) 1.09683(18) 0.63549(11) 0.0164(5) Uani 1 1 d . . . . .
C6 C 0.61492(17) 1.11528(17) 0.65598(10) 0.0144(5) Uani 1 1 d . . . . .
C7 C 0.55657(17) 1.06430(18) 0.70325(11) 0.0145(5) Uani 1 1 d . . . . .
C8 C 0.50740(19) 0.96822(19) 0.70335(11) 0.0186(6) Uani 1 1 d . . . . .
H8A H 0.5062 0.9353 0.6714 0.022 Uiso 1 1 calc R U . . .
C9 C 0.46037(13) 0.9207(3) 0.7500 0.0225(9) Uani 1 2 d S T P . .
H9A H 0.4277 0.8554 0.7500 0.027 Uiso 1 2 calc R U P . .
C10 C 0.55595(13) 1.1119(3) 0.7500 0.0148(7) Uani 1 2 d S T P . .
H10A H 0.5886 1.1772 0.7500 0.018 Uiso 1 2 calc R U P . .
C11 C 0.8499(2) 1.3793(2) 0.49807(12) 0.0254(7) Uani 1 1 d . . . . .
C12 C 0.9259(7) 1.3905(4) 0.4585(4) 0.0227(18) Uiso 0.57(3) 1 d . . P A 1
H12A H 0.9198 1.3302 0.4514 0.034 Uiso 0.57(3) 1 calc R U P A 1
H12B H 0.9204 1.4171 0.4239 0.034 Uiso 0.57(3) 1 calc R U P A 1
H12C H 0.9862 1.4313 0.4749 0.034 Uiso 0.57(3) 1 calc R U P A 1
C12' C 0.9015(11) 1.3841(6) 0.4478(5) 0.024(3) Uiso 0.43(3) 1 d . . P A 2
H12D H 0.8990 1.3251 0.4420 0.037 Uiso 0.43(3) 1 calc R U P A 2
H12E H 0.8740 1.3976 0.4162 0.037 Uiso 0.43(3) 1 calc R U P A 2
H12F H 0.9658 1.4330 0.4517 0.037 Uiso 0.43(3) 1 calc R U P A 2
C13 C 0.8185(2) 1.0775(2) 0.78226(13) 0.0347(8) Uani 1 1 d . . . . .
H13A H 0.7991 1.0247 0.8047 0.042 Uiso 1 1 calc R U . . .
C14 C 0.7706(2) 1.1236(2) 0.78265(13) 0.0295(7) Uani 1 1 d . . . . .
H14A H 0.7178 1.1031 0.8052 0.035 Uiso 1 1 calc R U . . .
C15 C 0.80001(15) 1.19999(15) 0.7500 0.0263(9) Uani 1 2 d S T P . .
H15A H 0.7673 1.2327 0.7500 0.032 Uiso 1 2 calc R U P . .
C16 C 0.7211(3) 1.1044(2) 0.41400(16) 0.0468(10) Uani 1 1 d . . . . .
H10A H 0.7386 1.1423 0.3803 0.056 Uiso 0.57(3) 1 calc R U P A 1
H16B H 0.7089 1.1376 0.4434 0.056 Uiso 0.57(3) 1 calc R U P A 1
H16C H 0.7068 1.1353 0.4439 0.056 Uiso 0.43(3) 1 calc R U P A 2
H16D H 0.7339 1.1424 0.3806 0.056 Uiso 0.43(3) 1 calc R U P A 2
Cl2 Cl 0.6203(4) 0.9939(4) 0.40167(18) 0.0253(12) Uani 0.57(3) 1 d . . P A 1
Cl3 Cl 0.8121(4) 1.0832(5) 0.4343(3) 0.0471(14) Uani 0.57(3) 1 d . . P A 1
Cl2' Cl 0.6279(8) 1.0023(8) 0.4025(4) 0.065(3) Uani 0.43(3) 1 d . . P A 2
Cl3' Cl 0.8174(8) 1.1028(15) 0.4310(5) 0.092(3) Uani 0.43(3) 1 d . . P A 2
Cl1 Cl 1.0000 1.0000 0.65948(8) 0.0461(4) Uani 1 3 d DS T P B 1
O5 O 1.0033(14) 1.0331(10) 0.6048(3) 0.0461(11) Uiso 0.1667 1 d D . P B 1
O6 O 1.0152(6) 1.0858(4) 0.6389(4) 0.0461(11) Uiso 0.3333 1 d D . P B 1
O7 O 1.0227(7) 1.0928(4) 0.6664(4) 0.0461(11) Uiso 0.3333 1 d D . P B 1
O8 O 1.0346(7) 1.0888(4) 0.6837(3) 0.0461(11) Uiso 0.3333 1 d D . P B 1
O9 O 1.0329(12) 1.0656(9) 0.7038(5) 0.0461(11) Uiso 0.1667 1 d D . P B 1

loop_
_atom_site_aniso_label
_atom_site_aniso_U_11
_atom_site_aniso_U_22
_atom_site_aniso_U_33
_atom_site_aniso_U_23
_atom_site_aniso_U_13
_atom_site_aniso_U_12
Mn1 0.0156(2) 0.0152(2) 0.01374(19) -0.00067(16) 0.00182(16) 0.00837(17)
O1 0.0157(10) 0.0157(10) 0.0149(15) 0.000 0.000 0.0078(5)
O2 0.0153(9) 0.0161(9) 0.0192(9) 0.0011(8) 0.0018(8) 0.0104(8)
O3 0.0241(11) 0.0234(11) 0.0195(10) 0.0007(8) 0.0075(8) 0.0123(9)
O4 0.0259(11) 0.0227(11) 0.0195(10) 0.0038(8) 0.0090(8) 0.0111(9)
N1 0.0165(11) 0.0181(12) 0.0190(11) -0.0056(9) -0.0015(9) 0.0092(10)
N2 0.0142(11) 0.0123(10) 0.0150(11) -0.0033(8) -0.0025(9) 0.0059(9)
N3 0.0361(17) 0.0361(17) 0.044(2) -0.0142(17) -0.0142(17) 0.021(2)
C1 0.0235(15) 0.0255(16) 0.0294(16) -0.0049(13) 0.0011(13) 0.0141(13)
C2 0.0271(16) 0.0308(17) 0.0399(18) -0.0091(15) -0.0023(14) 0.0206(14)
C3 0.0258(16) 0.0230(15) 0.0386(17) -0.0090(13) -0.0094(13) 0.0172(13)
C4 0.0186(14) 0.0159(13) 0.0250(14) -0.0051(11) -0.0063(12) 0.0077(11)
C5 0.0149(13) 0.0134(12) 0.0196(13) -0.0056(10) -0.0038(11) 0.0061(11)
C6 0.0144(12) 0.0119(12) 0.0158(12) -0.0047(10) -0.0042(10) 0.0057(10)
C7 0.0141(13) 0.0139(12) 0.0166(13) 0.0013(10) -0.003(1) 0.0080(11)
C8 0.0209(14) 0.0163(13) 0.0193(13) -0.0034(11) -0.0031(11) 0.0097(12)
C9 0.0261(17) 0.0088(18) 0.027(2) 0.000 -0.0016(16) 0.0044(9)
C10 0.0112(12) 0.0130(17) 0.0207(19) 0.000 -0.0035(12) 0.0065(9)
C11 0.0277(16) 0.0285(16) 0.0192(14) 0.0018(12) 0.0059(12) 0.0134(14)
C13 0.042(2) 0.0195(16) 0.0318(18) 0.0025(14) -0.0118(15) 0.0076(15)
C14 0.0206(15) 0.0300(17) 0.0264(16) -0.0052(14) -0.0020(13) 0.0041(13)
C15 0.0221(16) 0.0221(16) 0.034(2) -0.0112(16) -0.0112(16) 0.0107(18)
C16 0.055(2) 0.0281(19) 0.045(2) -0.0077(16) 0.0135(19) 0.0112(18)
Cl2 0.0256(16) 0.0187(15) 0.0303(18) -0.0053(11) -0.0055(11) 0.0101(11)
Cl3 0.0263(18) 0.051(2) 0.055(2) -0.0140(15) 0.0015(14) 0.0125(15)
Cl2' 0.060(5) 0.056(4) 0.080(5) -0.031(3) -0.019(3) 0.029(3)
Cl3' 0.040(3) 0.107(7) 0.079(5) -0.048(4) 0.021(3) -0.002(3)
Cl1 0.0297(5) 0.0297(5) 0.0789(12) 0.000 0.000 0.0149(2)

loop_
_atom_type_symbol
_atom_type_description
_atom_type_scat_dispersion_real
_atom_type_scat_dispersion_imag
_atom_type_scat_source
C C 0.0033 0.0016 'International Tables Vol C Tables 4.2.6.8 and 6.1.1.4'
H H 0.0000 0.0000 'International Tables Vol C Tables 4.2.6.8 and 6.1.1.4'
N N 0.0061 0.0033 'International Tables Vol C Tables 4.2.6.8 and 6.1.1.4'
O O 0.0106 0.0060 'International Tables Vol C Tables 4.2.6.8 and 6.1.1.4'
Cl Cl 0.1484 0.1585 'International Tables Vol C Tables 4.2.6.8 and 6.1.1.4'
Mn Mn 0.3368 0.7283 'International Tables Vol C Tables 4.2.6.8 and 6.1.1.4'

loop_
_geom_angle_atom_site_label_1
_geom_angle_atom_site_label_2
_geom_angle_atom_site_label_3
_geom_angle
_geom_angle_site_symmetry_1
_geom_angle_site_symmetry_3
_geom_angle_publ_flag
O1 Mn1 O3 96.50(9) . . ?
O1 Mn1 N2 92.20(9) . . ?
O3 Mn1 N2 170.81(9) . . ?
O1 Mn1 N1 171.78(10) . . ?
O3 Mn1 N1 91.67(9) . . ?
N2 Mn1 N1 79.69(9) . . ?
O1 Mn1 O4 88.77(8) . 3_575 ?
O3 Mn1 O4 91.95(8) . 3_575 ?
N2 Mn1 O4 85.29(8) . 3_575 ?
N1 Mn1 O4 91.88(8) . 3_575 ?
O1 Mn1 O2 87.15(8) . 2_775 ?
O3 Mn1 O2 95.15(8) . 2_775 ?
N2 Mn1 O2 88.19(8) . 2_775 ?
N1 Mn1 O2 91.22(8) . 2_775 ?
O4 Mn1 O2 172.17(7) 3_575 2_775 ?
O1 Mn1 Mn1 31.13(2) . 2_775 ?
O3 Mn1 Mn1 81.54(6) . 2_775 ?
N2 Mn1 Mn1 107.54(6) . 2_775 ?
N1 Mn1 Mn1 151.01(7) . 2_775 ?
O4 Mn1 Mn1 116.36(5) 3_575 2_775 ?
O2 Mn1 Mn1 61.67(5) 2_775 2_775 ?
O1 Mn1 Mn1 31.13(2) . 3_575 ?
O3 Mn1 Mn1 122.14(6) . 3_575 ?
N2 Mn1 Mn1 65.28(6) . 3_575 ?
N1 Mn1 Mn1 142.13(7) . 3_575 ?
O4 Mn1 Mn1 72.12(5) 3_575 3_575 ?
O2 Mn1 Mn1 101.18(5) 2_775 3_575 ?
Mn1 Mn1 Mn1 59.999(1) 2_775 3_575 ?
Mn1 O1 Mn1 117.73(5) . 2_775 ?
Mn1 O1 Mn1 117.73(5) . 3_575 ?
Mn1 O1 Mn1 117.73(5) 2_775 3_575 ?
N2 O2 Mn1 110.94(14) . 3_575 ?
C11 O3 Mn1 131.11(18) . . ?
C11 O4 Mn1 130.02(19) . 2_775 ?
C1 N1 C5 120.0(2) . . ?
C1 N1 Mn1 125.8(2) . . ?
C5 N1 Mn1 114.22(17) . . ?
C6 N2 O2 122.6(2) . . ?
C6 N2 Mn1 116.88(18) . . ?
O2 N2 Mn1 120.54(16) . . ?
C13 N3 C13 121.5(4) . 4_776 ?
N1 C1 C2 121.7(3) . . ?
C1 C2 C3 118.8(3) . . ?
C2 C3 C4 119.8(3) . . ?
C3 C4 C5 119.2(3) . . ?
N1 C5 C4 120.6(2) . . ?
N1 C5 C6 115.0(2) . . ?
C4 C5 C6 124.4(2) . . ?
N2 C6 C5 114.0(2) . . ?
N2 C6 C7 124.8(2) . . ?
C5 C6 C7 121.2(2) . . ?
C10 C7 C8 119.4(3) . . ?
C10 C7 C6 119.9(2) . . ?
C8 C7 C6 120.5(2) . . ?
C9 C8 C7 120.2(3) . . ?
C8 C9 C8 120.3(4) 5_556 . ?
C7 C10 C7 120.5(3) 5_556 . ?
O4 C11 O3 125.1(3) . . ?
O4 C11 C12' 119.9(4) . . ?
O3 C11 C12' 114.0(4) . . ?
O4 C11 C12 120.4(3) . . ?
O3 C11 C12 114.0(3) . . ?
N3 C13 C14 120.0(3) . . ?
C13 C14 C15 119.1(3) . . ?
C14 C15 C14 120.3(4) . 4_776 ?
Cl2' C16 Cl3' 116.1(8) . . ?
Cl3 C16 Cl2 107.1(3) . . ?
O7 Cl1 O7 118.62(16) 2_765 3_675 ?
O7 Cl1 O7 118.62(16) 2_765 . ?
O7 Cl1 O7 118.62(16) 3_675 . ?
O7 Cl1 O6 116.7(7) 2_765 . ?
O7 Cl1 O6 124.2(6) 3_675 . ?
O7 Cl1 O6 27.7(4) . . ?
O7 Cl1 O6 27.7(4) 2_765 2_765 ?
O7 Cl1 O6 116.7(7) 3_675 2_765 ?
O7 Cl1 O6 124.2(6) . 2_765 ?
O6 Cl1 O6 108.3(4) . 2_765 ?
O7 Cl1 O6 124.2(6) 2_765 3_675 ?
O7 Cl1 O6 27.7(4) 3_675 3_675 ?
O7 Cl1 O6 116.7(7) . 3_675 ?
O6 Cl1 O6 108.3(4) . 3_675 ?
O6 Cl1 O6 108.3(4) 2_765 3_675 ?
O7 Cl1 O8 19.6(5) 2_765 2_765 ?
O7 Cl1 O8 121.5(7) 3_675 2_765 ?
O7 Cl1 O8 105.8(8) . 2_765 ?
O6 Cl1 O8 113.0(5) . 2_765 ?
O6 Cl1 O8 46.8(4) 2_765 2_765 ?
O6 Cl1 O8 136.8(5) 3_675 2_765 ?
O7 Cl1 O8 105.8(8) 2_765 3_675 ?
O7 Cl1 O8 19.6(5) 3_675 3_675 ?
O7 Cl1 O8 121.5(7) . 3_675 ?
O6 Cl1 O8 136.8(5) . 3_675 ?
O6 Cl1 O8 113.1(5) 2_765 3_675 ?
O6 Cl1 O8 46.8(4) 3_675 3_675 ?
O8 Cl1 O8 104.2(4) 2_765 3_675 ?
O7 Cl1 O8 121.5(7) 2_765 . ?
O7 Cl1 O8 105.8(8) 3_675 . ?
O7 Cl1 O8 19.6(5) . . ?
O6 Cl1 O8 46.8(4) . . ?
O6 Cl1 O8 136.8(5) 2_765 . ?
O6 Cl1 O8 113.1(5) 3_675 . ?
O8 Cl1 O8 104.2(4) 2_765 . ?
O8 Cl1 O8 104.2(4) 3_675 . ?
O7 Cl1 O5 104.2(9) 2_765 . ?
O7 Cl1 O5 109.7(8) 3_675 . ?
O7 Cl1 O5 75.4(6) . . ?
O6 Cl1 O5 47.8(6) . . ?
O6 Cl1 O5 79.7(9) 2_765 . ?
O6 Cl1 O5 82.4(8) 3_675 . ?
O8 Cl1 O5 117.1(9) 2_765 . ?
O8 Cl1 O5 129.2(8) 3_675 . ?
O8 Cl1 O5 93.6(6) . . ?
O7 Cl1 O5 75.4(6) 2_765 2_765 ?
O7 Cl1 O5 104.2(9) 3_675 2_765 ?
O7 Cl1 O5 109.7(8) . 2_765 ?
O6 Cl1 O5 82.4(8) . 2_765 ?
O6 Cl1 O5 47.8(6) 2_765 2_765 ?
O6 Cl1 O5 79.7(9) 3_675 2_765 ?
O8 Cl1 O5 93.6(6) 2_765 2_765 ?
O8 Cl1 O5 117.1(9) 3_675 2_765 ?
O8 Cl1 O5 129.2(8) . 2_765 ?
O5 Cl1 O5 37.3(9) . 2_765 ?
O7 Cl1 O5 109.7(9) 2_765 3_675 ?
O7 Cl1 O5 75.4(6) 3_675 3_675 ?
O7 Cl1 O5 104.2(9) . 3_675 ?
O6 Cl1 O5 79.7(9) . 3_675 ?
O6 Cl1 O5 82.4(8) 2_765 3_675 ?
O6 Cl1 O5 47.7(6) 3_675 3_675 ?
O8 Cl1 O5 129.2(8) 2_765 3_675 ?
O8 Cl1 O5 93.6(6) 3_675 3_675 ?
O8 Cl1 O5 117.1(9) . 3_675 ?
O5 Cl1 O5 37.3(9) . 3_675 ?
O5 Cl1 O5 37.3(9) 2_765 3_675 ?
O5 O5 O5 59.995(3) 2_765 3_675 ?
O5 O5 O6 129.9(15) 2_765 . ?
O5 O5 O6 123.6(19) 3_675 . ?
O5 O5 Cl1 71.3(4) 2_765 . ?
O5 O5 Cl1 71.3(4) 3_675 . ?
O6 O5 Cl1 65.6(4) . . ?
O5 O5 O7 119.1(8) 2_765 . ?
O5 O5 O7 111.7(13) 3_675 . ?
O6 O5 O7 14.0(3) . . ?
Cl1 O5 O7 51.8(3) . . ?
O7 O6 O8 11.5(10) . . ?
O7 O6 O5 141.7(7) . . ?
O8 O6 O5 131.4(6) . . ?
O7 O6 Cl1 75.5(4) . . ?
O8 O6 Cl1 66.8(3) . . ?
O5 O6 Cl1 66.7(4) . . ?
O7 O6 O9 21.4(5) . . ?
O8 O6 O9 12.3(4) . . ?
O5 O6 O9 120.3(6) . . ?
Cl1 O6 O9 54.7(4) . . ?
O6 O7 O9 145.1(8) . . ?
O6 O7 Cl1 76.7(4) . . ?
O9 O7 Cl1 69.2(4) . . ?
O6 O7 O5 24.3(5) . . ?
O9 O7 O5 120.8(6) . . ?
Cl1 O7 O5 52.8(3) . . ?
O9 O8 O6 144.7(8) . . ?
O9 O8 Cl1 78.7(6) . . ?
O6 O8 Cl1 66.4(3) . . ?
O8 O9 O7 12.2(12) . . ?
O8 O9 Cl1 76.4(5) . . ?
O7 O9 Cl1 66.7(4) . . ?
O8 O9 O9 127.3(11) . 3_675 ?
O7 O9 O9 120.3(5) . 3_675 ?
Cl1 O9 O9 55.0(5) . 3_675 ?
O8 O9 O9 110(2) . 2_765 ?
O7 O9 O9 97.5(12) . 2_765 ?
Cl1 O9 O9 55.0(5) . 2_765 ?
O9 O9 O9 60.001(6) 3_675 2_765 ?
O8 O9 O6 23.0(5) . . ?
O7 O9 O6 13.4(3) . . ?
Cl1 O9 O6 53.7(4) . . ?
O9 O9 O6 106.9(4) 3_675 . ?
O9 O9 O6 90.7(8) 2_765 . ?

loop_
_geom_bond_atom_site_label_1
_geom_bond_atom_site_label_2
_geom_bond_distance
_geom_bond_site_symmetry_2
_geom_bond_publ_flag
Mn1 O1 1.8683(6) . ?
Mn1 O3 1.9137(19) . ?
Mn1 N2 2.011(2) . ?
Mn1 N1 2.019(2) . ?
Mn1 O4 2.221(2) 3_575 ?
Mn1 O2 2.2479(18) 2_775 ?
Mn1 Mn1 3.1984(7) 2_775 ?
Mn1 Mn1 3.1984(7) 3_575 ?
O1 Mn1 1.8683(6) 2_775 ?
O1 Mn1 1.8683(6) 3_575 ?
O2 N2 1.315(3) . ?
O2 Mn1 2.2480(18) 3_575 ?
O3 C11 1.283(4) . ?
O4 C11 1.248(3) . ?
O4 Mn1 2.2213(19) 2_775 ?
N1 C1 1.344(4) . ?
N1 C5 1.358(4) . ?
N2 C6 1.311(3) . ?
N3 C13 1.347(4) . ?
N3 C13 1.347(4) 4_776 ?
C1 C2 1.380(4) . ?
C2 C3 1.382(5) . ?
C3 C4 1.384(4) . ?
C4 C5 1.387(4) . ?
C5 C6 1.475(4) . ?
C6 C7 1.477(4) . ?
C7 C10 1.395(3) . ?
C7 C8 1.397(4) . ?
C8 C9 1.387(3) . ?
C9 C8 1.387(3) 5_556 ?
C10 C7 1.395(3) 5_556 ?
C11 C12' 1.480(8) . ?
C11 C12 1.535(7) . ?
C13 C14 1.366(5) . ?
C14 C15 1.375(4) . ?
C15 C14 1.375(4) 4_776 ?
C16 Cl2' 1.669(13) . ?
C16 Cl3' 1.683(14) . ?
C16 Cl3 1.804(7) . ?
C16 Cl2 1.805(7) . ?
Cl1 O7 1.416(4) 2_765 ?
Cl1 O7 1.416(4) 3_675 ?
Cl1 O7 1.416(4) . ?
Cl1 O6 1.424(4) . ?
Cl1 O6 1.424(4) 2_765 ?
Cl1 O6 1.424(4) 3_675 ?
Cl1 O8 1.429(4) 2_765 ?
Cl1 O8 1.429(4) 3_675 ?
Cl1 O8 1.429(4) . ?
Cl1 O5 1.435(5) . ?
Cl1 O5 1.435(5) 2_765 ?
Cl1 O5 1.435(5) 3_675 ?
O5 O5 0.92(2) 2_765 ?
O5 O5 0.92(2) 3_675 ?
O5 O6 1.157(14) . ?
O5 O7 1.743(13) . ?
O6 O7 0.681(9) . ?
O6 O8 1.133(10) . ?
O6 O9 1.676(16) . ?
O7 O9 1.071(16) . ?
O8 O9 0.618(16) . ?
O9 O9 1.65(2) 3_675 ?
O9 O9 1.65(2) 2_765 ?
